data_7702137
loop_
_publ_author_name
'Donamar\'ia, Roc\'io'
'Fern\'andez, Eduardo J'
'L\'opez-de-Luzuriaga, Jos\'e M'
'Monge, Miguel'
'Olmos, M. Elena'
'Pascual, David'
'Rodr\'iguez-Castillo, Mar\'ia'

_publ_section_title
;
 New Au(i)-Cu(i) heterometallic complexes: the role of bridging pyridazine
 ligands in the presence of unsupported metallophilic interactions.
;
_journal_issue 33
_journal_name_full 'Dalton transactions (Cambridge, England : 2003)'
_journal_page_first 10941
_journal_page_last 10949
_journal_paper_doi 10.1039/c7dt02229h
_journal_volume 46
_journal_year 2017
_chemical_compound_source 'synthesis as described'
_chemical_formula_moiety 'C36 H14 Au2 Cl20 Cu2 N6, 2 C2 H3 N'
_chemical_formula_sum 'C40 H20 Au2 Cl20 Cu2 N8'
_chemical_formula_weight 1842.65
_space_group_IT_number 2
_space_group_name_Hall '-P 1'
_space_group_name_H-M_alt 'P -1'
_symmetry_cell_setting triclinic
_symmetry_Int_Tables_number 2
_symmetry_space_group_name_Hall '-P 1'
_symmetry_space_group_name_H-M 'P -1'
_atom_sites_solution_hydrogens geom
_atom_sites_solution_primary direct
_atom_sites_solution_secondary difmap
_audit_conform_dict_location ftp://ftp.iucr.org/pub/cif_core.dic
_audit_conform_dict_name cif_core.dic
_audit_conform_dict_version 2.4.3
_audit_creation_date 2017-05-17T11:31:05-00:00
_audit_creation_method 'WinGX routine CIF_UPDATE'
_audit_update_record
;
2017-06-01 deposited with the CCDC.
2017-07-24 downloaded from the CCDC.
;
_cell_angle_alpha 79.561(4)
_cell_angle_beta 80.649(5)
_cell_angle_gamma 65.175(5)
_cell_formula_units_Z 1
_cell_length_a 9.7974(6)
_cell_length_b 10.5787(8)
_cell_length_c 14.3373(12)
_cell_measurement_reflns_used 5425
_cell_measurement_temperature 110(2)
_cell_measurement_theta_max 27.39
_cell_measurement_theta_min 2.3
_cell_measurement_wavelength 0.71073
_cell_volume 1320.11(18)
_computing_cell_refinement 'HKL Scalepack (Otwinowski & Minor 1997)'
_computing_data_collection 'Collect (Bruker AXS BV, 1997-2004)'
_computing_data_reduction 'HKL Denzo and Scalepack (Otwinowski & Minor 1997)'
_computing_molecular_graphics 'Ortep-3 for Windows (Farrugia, 1997)'
_computing_publication_material 'WinGX publication routines (Farrugia, 1999)'
_computing_structure_refinement 'SHELXL-2014/7 (Sheldrick, 2014)'
_computing_structure_solution 'SHELXS-86 (Sheldrick, 1986)'
_diffrn_ambient_temperature 110(2)
_diffrn_detector 'CCD plate'
_diffrn_detector_area_resol_mean 9
_diffrn_measured_fraction_theta_full 0.998
_diffrn_measured_fraction_theta_max 0.992
_diffrn_measurement_device '95mm CCD camera on \k-goniostat'
_diffrn_measurement_device_type KappaCCD
_diffrn_measurement_method 'CCD rotation images, thick slices'
_diffrn_orient_matrix_type 'by Bruker AXS Collect from scalepack cell'
_diffrn_orient_matrix_UB_11 0.107189
_diffrn_orient_matrix_UB_12 -0.023679
_diffrn_orient_matrix_UB_13 0.009845
_diffrn_orient_matrix_UB_21 -0.026281
_diffrn_orient_matrix_UB_22 -0.008886
_diffrn_orient_matrix_UB_23 0.070569
_diffrn_orient_matrix_UB_31 0.024223
_diffrn_orient_matrix_UB_32 -0.101902
_diffrn_orient_matrix_UB_33 0.000821
_diffrn_radiation_monochromator 'horizonally mounted graphite crystal'
_diffrn_radiation_probe x-ray
_diffrn_radiation_type MoK\a
_diffrn_radiation_wavelength 0.71073
_diffrn_reflns_av_R_equivalents 0.0381
_diffrn_reflns_av_unetI/netI 0.0381
_diffrn_reflns_Laue_measured_fraction_full 0.998
_diffrn_reflns_Laue_measured_fraction_max 0.992
_diffrn_reflns_limit_h_max 12
_diffrn_reflns_limit_h_min -12
_diffrn_reflns_limit_k_max 13
_diffrn_reflns_limit_k_min -11
_diffrn_reflns_limit_l_max 18
_diffrn_reflns_limit_l_min -18
_diffrn_reflns_number 20537
_diffrn_reflns_point_group_measured_fraction_full 0.998
_diffrn_reflns_point_group_measured_fraction_max 0.992
_diffrn_reflns_theta_full 25.242
_diffrn_reflns_theta_max 27.39
_diffrn_reflns_theta_min 0.21
_diffrn_source 'Enraf Nonius FR590'
_diffrn_standards_number 0
_exptl_absorpt_coefficient_mu 7.389
_exptl_absorpt_correction_T_max 0.4575
_exptl_absorpt_correction_T_min 0.4326
_exptl_absorpt_correction_type multi-scan
_exptl_absorpt_process_details Scalepack
_exptl_crystal_colour colourless
_exptl_crystal_density_diffrn 2.318
_exptl_crystal_density_method 'not measured'
_exptl_crystal_description prism
_exptl_crystal_F_000 872
_exptl_crystal_size_max 0.12
_exptl_crystal_size_mid 0.11
_exptl_crystal_size_min 0.08
_refine_diff_density_max 2.198
_refine_diff_density_min -1.842
_refine_diff_density_rms 0.212
_refine_ls_extinction_method none
_refine_ls_goodness_of_fit_ref 1.045
_refine_ls_hydrogen_treatment constr
_refine_ls_matrix_type full
_refine_ls_number_constraints 0
_refine_ls_number_parameters 327
_refine_ls_number_reflns 5943
_refine_ls_number_restraints 61
_refine_ls_restrained_S_all 1.04
_refine_ls_R_factor_all 0.0447
_refine_ls_R_factor_gt 0.0351
_refine_ls_shift/su_max 0.001
_refine_ls_shift/su_mean 0
_refine_ls_structure_factor_coef Fsqd
_refine_ls_weighting_details 'w=1/[\s^2^(Fo^2^)+(0.0608P)^2^+1.7338P] where P=(Fo^2^+2Fc^2^)/3'
_refine_ls_weighting_scheme calc
_refine_ls_wR_factor_gt 0.0887
_refine_ls_wR_factor_ref 0.0944
_reflns_Friedel_coverage 0
_reflns_number_gt 5227
_reflns_number_total 5943
_reflns_threshold_expression 'I > 2\s(I)'
_cod_data_source_file c7dt02229h2.cif
_cod_data_source_block shelx_CCDC2
_cod_database_code 7702137

loop_
_symmetry_equiv_pos_as_xyz
'x, y, z'
'-x, -y, -z'

loop_
_atom_site_label
_atom_site_type_symbol
_atom_site_fract_x
_atom_site_fract_y
_atom_site_fract_z
_atom_site_U_iso_or_equiv
_atom_site_adp_type
_atom_site_occupancy
_atom_site_site_symmetry_order
_atom_site_calc_flag
_atom_site_refinement_flags_posn
_atom_site_refinement_flags_adp
Au Au 0.00638(2) 0.32535(2) 0.49358(2) 0.01292(8) Uani 1 1 d . .
Cu Cu -0.05581(7) 0.12746(7) 0.41539(5) 0.01799(15) Uani 1 1 d . .
C1 C 0.1125(6) 0.3509(5) 0.3604(4) 0.0124(10) Uani 1 1 d . U
C2 C 0.2682(6) 0.2743(5) 0.3411(4) 0.0154(10) Uani 1 1 d . U
C3 C 0.3469(5) 0.2864(5) 0.2529(4) 0.0158(10) Uani 1 1 d . U
C4 C 0.2698(6) 0.3803(6) 0.1788(4) 0.0176(11) Uani 1 1 d . U
C5 C 0.1160(6) 0.4582(5) 0.1952(4) 0.0144(10) Uani 1 1 d . U
C6 C 0.0414(5) 0.4427(5) 0.2840(4) 0.0137(10) Uani 1 1 d . U
Cl1 Cl 0.36899(14) 0.15922(13) 0.43309(10) 0.0181(3) Uani 1 1 d . .
Cl2 Cl 0.53735(14) 0.18502(14) 0.23302(11) 0.0250(3) Uani 1 1 d . .
Cl3 Cl 0.36504(15) 0.39917(14) 0.06829(10) 0.0219(3) Uani 1 1 d . .
Cl4 Cl 0.01887(15) 0.57311(14) 0.10212(9) 0.0195(3) Uani 1 1 d . .
Cl5 Cl -0.15220(14) 0.54375(13) 0.30135(10) 0.0180(3) Uani 1 1 d . .
C11 C -0.0920(6) 0.2966(5) 0.6289(4) 0.0122(10) Uani 1 1 d . U
C12 C -0.2450(5) 0.3683(5) 0.6550(4) 0.0138(10) Uani 1 1 d . U
C13 C -0.3141(6) 0.3488(5) 0.7457(4) 0.0165(11) Uani 1 1 d . U
C14 C -0.2290(6) 0.2538(6) 0.8154(4) 0.0165(10) Uani 1 1 d . U
C15 C -0.0746(6) 0.1794(5) 0.7931(4) 0.0145(10) Uani 1 1 d . U
C16 C -0.0100(6) 0.2015(5) 0.7012(4) 0.0153(10) Uani 1 1 d . U
Cl6 Cl -0.35689(14) 0.48860(13) 0.56910(10) 0.0200(3) Uani 1 1 d . .
Cl7 Cl -0.50697(14) 0.43769(15) 0.77186(11) 0.0241(3) Uani 1 1 d . .
Cl8 Cl -0.31244(16) 0.22656(15) 0.92894(10) 0.0230(3) Uani 1 1 d . .
Cl9 Cl 0.03235(15) 0.06253(14) 0.88109(10) 0.0203(3) Uani 1 1 d . .
Cl10 Cl 0.18209(14) 0.10415(13) 0.67575(10) 0.0184(3) Uani 1 1 d . .
N21 N 0.1558(5) -0.0192(4) 0.4013(3) 0.0161(9) Uani 1 1 d . U
N22 N 0.2083(5) -0.1099(4) 0.4801(3) 0.0146(9) Uani 1 1 d . U
C23 C 0.3528(6) -0.1930(5) 0.4782(4) 0.0174(11) Uani 1 1 d . U
H23 H 0.3881 -0.2525 0.5333 0.021 Uiso 1 1 calc R U
C24 C 0.4559(6) -0.1968(6) 0.3985(4) 0.0202(11) Uani 1 1 d . U
H24 H 0.5577 -0.2559 0.3998 0.024 Uiso 1 1 calc R U
C25 C 0.4007(6) -0.1099(6) 0.3185(4) 0.0221(12) Uani 1 1 d . U
H25 H 0.463 -0.1104 0.2621 0.027 Uiso 1 1 calc R U
C26 C 0.2497(6) -0.0211(6) 0.3236(4) 0.0189(11) Uani 1 1 d . U
H26 H 0.212 0.0405 0.2697 0.023 Uiso 1 1 calc R U
N1 N -0.1178(5) 0.2140(5) 0.2888(3) 0.0198(10) Uani 1 1 d . U
C31 C -0.1423(6) 0.2583(5) 0.2134(4) 0.0176(11) Uani 1 1 d . U
C32 C -0.1746(7) 0.3174(6) 0.1154(4) 0.0221(12) Uani 1 1 d . U
H32A H -0.2773 0.3359 0.1082 0.033 Uiso 1 1 calc R U
H32B H -0.1076 0.2518 0.073 0.033 Uiso 1 1 calc R U
H32C H -0.16 0.4034 0.1003 0.033 Uiso 1 1 calc R U
N2 N 0.2100(7) 0.1413(6) 0.0912(4) 0.0368(13) Uani 1 1 d . U
C33 C 0.2693(6) 0.1403(6) 0.0169(5) 0.0257(13) Uani 1 1 d . U
C34 C 0.3463(7) 0.1368(7) -0.0790(5) 0.0329(14) Uani 1 1 d . U
H34A H 0.396 0.0414 -0.0926 0.049 Uiso 1 1 calc R U
H34B H 0.4198 0.1761 -0.0836 0.049 Uiso 1 1 calc R U
H34C H 0.2739 0.1906 -0.1241 0.049 Uiso 1 1 calc R U

loop_
_atom_site_aniso_label
_atom_site_aniso_U_11
_atom_site_aniso_U_22
_atom_site_aniso_U_33
_atom_site_aniso_U_23
_atom_site_aniso_U_13
_atom_site_aniso_U_12
Au 0.01358(11) 0.01282(11) 0.01265(11) 0.00031(7) -0.00404(7) -0.00536(8)
Cu 0.0170(3) 0.0190(3) 0.0154(3) 0.0022(3) -0.0050(3) -0.0053(3)
C1 0.015(2) 0.013(2) 0.013(2) -0.0062(19) 0.0007(19) -0.008(2)
C2 0.016(2) 0.013(2) 0.020(3) 0.000(2) -0.006(2) -0.007(2)
C3 0.011(2) 0.012(2) 0.024(3) -0.005(2) 0.003(2) -0.0053(19)
C4 0.019(3) 0.018(3) 0.020(3) -0.003(2) 0.000(2) -0.011(2)
C5 0.017(2) 0.011(2) 0.017(3) 0.000(2) -0.008(2) -0.006(2)
C6 0.010(2) 0.013(2) 0.017(3) -0.003(2) -0.0044(19) -0.0022(19)
Cl1 0.0156(6) 0.0154(6) 0.0225(7) 0.0026(5) -0.0101(5) -0.0047(5)
Cl2 0.0109(6) 0.0211(7) 0.0364(9) 0.0011(6) -0.0002(5) -0.0027(5)
Cl3 0.0211(7) 0.0243(7) 0.0190(7) -0.0012(5) 0.0034(5) -0.0104(5)
Cl4 0.0206(6) 0.0218(6) 0.0151(6) 0.0038(5) -0.0070(5) -0.0080(5)
Cl5 0.0124(6) 0.0175(6) 0.0201(7) -0.0008(5) -0.0030(5) -0.0023(5)
C11 0.018(2) 0.009(2) 0.011(2) -0.0022(18) -0.0031(19) -0.0052(19)
C12 0.011(2) 0.013(2) 0.016(3) 0.001(2) -0.005(2) -0.0035(19)
C13 0.011(2) 0.015(2) 0.025(3) -0.009(2) -0.003(2) -0.003(2)
C14 0.022(3) 0.018(3) 0.015(3) -0.005(2) -0.001(2) -0.012(2)
C15 0.016(2) 0.015(2) 0.015(3) 0.005(2) -0.013(2) -0.007(2)
C16 0.012(2) 0.011(2) 0.023(3) -0.003(2) -0.001(2) -0.0042(19)
Cl6 0.0175(6) 0.0145(6) 0.0254(7) 0.0009(5) -0.0114(5) -0.0020(5)
Cl7 0.0116(6) 0.0258(7) 0.0322(8) -0.0101(6) -0.0004(5) -0.0028(5)
Cl8 0.0250(7) 0.0285(7) 0.0179(7) -0.0057(6) 0.0036(5) -0.0141(6)
Cl9 0.0231(7) 0.0206(6) 0.0170(7) 0.0050(5) -0.0090(5) -0.0091(5)
Cl10 0.0125(6) 0.0172(6) 0.0204(7) 0.0015(5) -0.0042(5) -0.0018(5)
N21 0.019(2) 0.016(2) 0.016(2) 0.0001(17) -0.0065(17) -0.0081(18)
N22 0.013(2) 0.014(2) 0.016(2) -0.0013(17) -0.0053(17) -0.0044(17)
C23 0.020(3) 0.016(2) 0.020(3) -0.003(2) -0.008(2) -0.008(2)
C24 0.016(3) 0.022(3) 0.026(3) -0.010(2) -0.002(2) -0.007(2)
C25 0.022(3) 0.028(3) 0.021(3) -0.012(2) 0.005(2) -0.014(2)
C26 0.026(3) 0.021(3) 0.016(3) -0.002(2) -0.005(2) -0.014(2)
N1 0.020(2) 0.021(2) 0.019(2) 0.0012(19) -0.0075(19) -0.0087(19)
C31 0.016(3) 0.014(2) 0.024(3) 0.000(2) -0.004(2) -0.008(2)
C32 0.028(3) 0.022(3) 0.017(3) 0.005(2) -0.006(2) -0.012(2)
N2 0.040(3) 0.041(3) 0.036(3) -0.006(3) 0.000(3) -0.024(3)
C33 0.019(3) 0.026(3) 0.036(3) -0.003(3) -0.007(2) -0.011(2)
C34 0.022(3) 0.042(4) 0.036(4) -0.009(3) -0.002(3) -0.014(3)

loop_
_atom_type_symbol
_atom_type_description
_atom_type_scat_dispersion_real
_atom_type_scat_dispersion_imag
_atom_type_scat_source
C C 0.0033 0.0016 'International Tables Vol C Tables 4.2.6.8 and 6.1.1.4'
H H 0 0 'International Tables Vol C Tables 4.2.6.8 and 6.1.1.4'
N N 0.0061 0.0033 'International Tables Vol C Tables 4.2.6.8 and 6.1.1.4'
Au Au -2.0133 8.8022 'International Tables Vol C Tables 4.2.6.8 and 6.1.1.4'
Cu Cu 0.3201 1.2651 'International Tables Vol C Tables 4.2.6.8 and 6.1.1.4'
Cl Cl 0.1484 0.1585 'International Tables Vol C Tables 4.2.6.8 and 6.1.1.4'

loop_
_geom_angle_atom_site_label_1
_geom_angle_atom_site_label_2
_geom_angle_atom_site_label_3
_geom_angle
_geom_angle_site_symmetry_1
_geom_angle_site_symmetry_3
C1 Au C11 177.83(18) . .
C1 Au Cu 83.86(12) . .
C11 Au Cu 97.02(13) . .
N1 Cu N22 119.69(18) . 2_556
N1 Cu N21 108.44(19) . .
N22 Cu N21 122.98(17) 2_556 .
N1 Cu Au 106.52(14) . .
N22 Cu Au 95.80(12) 2_556 .
N21 Cu Au 98.23(12) . .
C6 C1 C2 114.8(5) . .
C6 C1 Au 124.6(4) . .
C2 C1 Au 120.6(4) . .
C3 C2 C1 123.6(5) . .
C3 C2 Cl1 118.0(4) . .
C1 C2 Cl1 118.4(4) . .
C2 C3 C4 119.2(5) . .
C2 C3 Cl2 121.2(4) . .
C4 C3 Cl2 119.7(4) . .
C5 C4 C3 119.0(5) . .
C5 C4 Cl3 120.7(4) . .
C3 C4 Cl3 120.3(4) . .
C6 C5 C4 120.1(5) . .
C6 C5 Cl4 120.8(4) . .
C4 C5 Cl4 119.0(4) . .
C5 C6 C1 123.3(5) . .
C5 C6 Cl5 118.5(4) . .
C1 C6 Cl5 118.2(4) . .
C12 C11 C16 115.0(5) . .
C12 C11 Au 122.7(4) . .
C16 C11 Au 122.2(4) . .
C13 C12 C11 123.6(5) . .
C13 C12 Cl6 118.1(4) . .
C11 C12 Cl6 118.3(4) . .
C14 C13 C12 119.6(5) . .
C14 C13 Cl7 119.4(4) . .
C12 C13 Cl7 121.0(4) . .
C13 C14 C15 119.1(5) . .
C13 C14 Cl8 120.6(4) . .
C15 C14 Cl8 120.3(4) . .
C16 C15 C14 119.4(5) . .
C16 C15 Cl9 121.6(4) . .
C14 C15 Cl9 119.0(4) . .
C15 C16 C11 123.2(5) . .
C15 C16 Cl10 117.9(4) . .
C11 C16 Cl10 118.9(4) . .
C26 N21 N22 119.2(4) . .
C26 N21 Cu 123.3(4) . .
N22 N21 Cu 117.1(3) . .
C23 N22 N21 119.0(4) . .
C23 N22 Cu 123.5(4) . 2_556
N21 N22 Cu 116.9(3) . 2_556
N22 C23 C24 123.6(5) . .
N22 C23 H23 118.2 . .
C24 C23 H23 118.2 . .
C25 C24 C23 116.9(5) . .
C25 C24 H24 121.6 . .
C23 C24 H24 121.6 . .
C24 C25 C26 118.0(5) . .
C24 C25 H25 121 . .
C26 C25 H25 121 . .
N21 C26 C25 123.2(5) . .
N21 C26 H26 118.4 . .
C25 C26 H26 118.4 . .
C31 N1 Cu 174.7(5) . .
N1 C31 C32 179.4(6) . .
C31 C32 H32A 109.5 . .
C31 C32 H32B 109.5 . .
H32A C32 H32B 109.5 . .
C31 C32 H32C 109.5 . .
H32A C32 H32C 109.5 . .
H32B C32 H32C 109.5 . .
N2 C33 C34 179.1(7) . .
C33 C34 H34A 109.5 . .
C33 C34 H34B 109.5 . .
H34A C34 H34B 109.5 . .
C33 C34 H34C 109.5 . .
H34A C34 H34C 109.5 . .
H34B C34 H34C 109.5 . .

loop_
_geom_bond_atom_site_label_1
_geom_bond_atom_site_label_2
_geom_bond_distance
_geom_bond_site_symmetry_2
Au C1 2.051(5) .
Au C11 2.052(5) .
Au Cu 2.8555(7) .
Cu N1 1.947(5) .
Cu N22 1.979(4) 2_556
Cu N21 2.006(4) .
C1 C6 1.386(7) .
C1 C2 1.402(7) .
C2 C3 1.384(7) .
C2 Cl1 1.741(5) .
C3 C4 1.390(8) .
C3 Cl2 1.724(5) .
C4 C5 1.384(7) .
C4 Cl3 1.727(5) .
C5 C6 1.381(7) .
C5 Cl4 1.737(5) .
C6 Cl5 1.744(5) .
C11 C12 1.389(7) .
C11 C16 1.395(7) .
C12 C13 1.388(8) .
C12 Cl6 1.743(5) .
C13 C14 1.381(8) .
C13 Cl7 1.732(5) .
C14 C15 1.394(7) .
C14 Cl8 1.731(5) .
C15 C16 1.390(7) .
C15 Cl9 1.731(5) .
C16 Cl10 1.738(5) .
N21 C26 1.322(7) .
N21 N22 1.357(6) .
N22 C23 1.315(7) .
N22 Cu 1.979(4) 2_556
C23 C24 1.391(8) .
C23 H23 0.93 .
C24 C25 1.362(8) .
C24 H24 0.93 .
C25 C26 1.378(8) .
C25 H25 0.93 .
C26 H26 0.93 .
N1 C31 1.119(7) .
C31 C32 1.459(8) .
C32 H32A 0.96 .
C32 H32B 0.96 .
C32 H32C 0.96 .
N2 C33 1.127(8) .
C33 C34 1.457(9) .
C34 H34A 0.96 .
C34 H34B 0.96 .
C34 H34C 0.96 .
